data_4110474
loop_
_publ_author_name
'Matthew B. Harney'
'Richard J. Keaton'
'James C. Fettinger'
'Lawrence R. Sita'

_publ_section_title
;
 Living Ziegler-Natta Polymerization by Early Transition Metals: Synthesis
 and Evaluation of Cationic Zirconium Alkyl Complexes Bearing \b-Hydrogens
 as Models for Propagating Centers
;
_journal_name_full 'Journal of the American Chemical Society'
_journal_page_first 3420
_journal_page_last 3432
_journal_paper_doi 10.1021/ja057866v
_journal_volume 128
_journal_year 2006
_chemical_formula_moiety 'C22 H42 N2 Zr'
_chemical_formula_sum 'C22 H42 N2 Zr'
_chemical_formula_weight 425.80
_chemical_name_systematic
; 
 ? 
;
_space_group_IT_number 14
_symmetry_cell_setting monoclinic
_symmetry_space_group_name_Hall '-P 2yn'
_symmetry_space_group_name_H-M 'P 1 21/n 1'
_atom_sites_solution_hydrogens geom
_atom_sites_solution_primary direct
_atom_sites_solution_secondary difmap
_audit_creation_method SHELXL-97
_cell_angle_alpha 90.00
_cell_angle_beta 92.8320(10)
_cell_angle_gamma 90.00
_cell_formula_units_Z 4
_cell_length_a 9.2986(3)
_cell_length_b 16.2375(5)
_cell_length_c 15.5392(4)
_cell_measurement_temperature 203(2)
_cell_measurement_theta_max 59.980
_cell_measurement_theta_min 4.999
_cell_volume 2343.34(12)
_computing_cell_refinement 'Bruker SMART'
_computing_data_collection 'Bruker SMART'
_computing_data_reduction 'Bruker SAINT'
_computing_molecular_graphics 'Bruker SHELXTL'
_computing_publication_material 'Bruker SHELXTL'
_computing_structure_refinement 'SHELXL-97 (Sheldrick, 1997)'
_computing_structure_solution 'SHELXS-97 (Sheldrick, 1990)'
_diffrn_ambient_temperature 203(2)
_diffrn_measured_fraction_theta_full 0.997
_diffrn_measured_fraction_theta_max 0.997
_diffrn_measurement_device_type 'CCD area detector'
_diffrn_measurement_method 'phi and omega scans'
_diffrn_radiation_monochromator graphite
_diffrn_radiation_source 'fine-focus sealed tube'
_diffrn_radiation_type MoK\a
_diffrn_radiation_wavelength 0.71073
_diffrn_reflns_av_R_equivalents 0.0222
_diffrn_reflns_av_sigmaI/netI 0.0126
_diffrn_reflns_limit_h_max 13
_diffrn_reflns_limit_h_min -12
_diffrn_reflns_limit_k_max 22
_diffrn_reflns_limit_k_min -22
_diffrn_reflns_limit_l_max 21
_diffrn_reflns_limit_l_min -21
_diffrn_reflns_number 45880
_diffrn_reflns_theta_full 30.00
_diffrn_reflns_theta_max 30.00
_diffrn_reflns_theta_min 2.50
_diffrn_standards_decay_% 0
_exptl_absorpt_coefficient_mu 0.476
_exptl_absorpt_correction_T_max 0.8653
_exptl_absorpt_correction_T_min 0.8115
_exptl_absorpt_correction_type 'empirical, SADABS'
_exptl_absorpt_process_details 'Blessing,R.H.(1995).Acta Cryst.,A51,33-38.'
_exptl_crystal_colour 'Light Yellow'
_exptl_crystal_density_diffrn 1.207
_exptl_crystal_density_meas 0
_exptl_crystal_description Block
_exptl_crystal_F_000 912
_exptl_crystal_size_max 0.46
_exptl_crystal_size_mid 0.38
_exptl_crystal_size_min 0.31
_refine_diff_density_max 0.660
_refine_diff_density_min -0.474
_refine_diff_density_rms 0.048
_refine_ls_extinction_coef 0.0006(2)
_refine_ls_extinction_expression Fc^*^=kFc[1+0.001xFc^2^\l^3^/sin(2\q)]^-1/4^
_refine_ls_extinction_method SHELXL
_refine_ls_goodness_of_fit_ref 1.063
_refine_ls_hydrogen_treatment mixed
_refine_ls_matrix_type full
_refine_ls_number_parameters 398
_refine_ls_number_reflns 6818
_refine_ls_number_restraints 3
_refine_ls_restrained_S_all 1.063
_refine_ls_R_factor_all 0.0270
_refine_ls_R_factor_gt 0.0229
_refine_ls_shift/su_max 0.002
_refine_ls_shift/su_mean 0.000
_refine_ls_structure_factor_coef Fsqd
_refine_ls_weighting_details 'calc w=1/[\s^2^(Fo^2^)+(0.0352P)^2^+0.5882P] where P=(Fo^2^+2Fc^2^)/3'
_refine_ls_weighting_scheme calc
_refine_ls_wR_factor_gt 0.0617
_refine_ls_wR_factor_ref 0.0645
_reflns_number_gt 6122
_reflns_number_total 6818
_reflns_threshold_expression >2sigma(I)
_cod_data_source_file ja057866vsi20051119_012317.cif
_cod_data_source_block Cp*Zr(Me)(iPr)[N(tBu)C(Me)N(Et)]
_cod_database_code 4110474

loop_
_symmetry_equiv_pos_as_xyz
'x, y, z'
'-x+1/2, y+1/2, -z+1/2'
'-x, -y, -z'
'x-1/2, -y-1/2, z-1/2'

loop_
_atom_site_label
_atom_site_type_symbol
_atom_site_fract_x
_atom_site_fract_y
_atom_site_fract_z
_atom_site_U_iso_or_equiv
_atom_site_adp_type
_atom_site_occupancy
_atom_site_symmetry_multiplicity
_atom_site_calc_flag
_atom_site_refinement_flags
Zr1 Zr 0.799627(10) 0.237870(7) 0.449779(6) 0.02512(4) Uani 1 1 d .
N1 N 0.76433(11) 0.32311(6) 0.56348(6) 0.02990(19) Uani 1 1 d .
N2 N 0.72970(11) 0.18897(6) 0.57726(6) 0.02948(18) Uani 1 1 d .
C(X) C 0.62940(6) 0.21872(4) 0.34473(4) 0.000 Uiso 0.00 1 d P
C1 C 0.56744(12) 0.17280(8) 0.39129(8) 0.0316(2) Uani 1 1 d .
C2 C 0.54878(13) 0.25951(8) 0.38623(9) 0.0327(2) Uani 1 1 d .
C3 C 0.64112(14) 0.28972(8) 0.32349(8) 0.0342(2) Uani 1 1 d .
C4 C 0.71779(14) 0.22204(8) 0.29032(8) 0.0340(2) Uani 1 1 d .
C5 C 0.67186(13) 0.14950(7) 0.33230(8) 0.0326(2) Uani 1 1 d .
C6 C 0.48107(17) 0.11482(11) 0.44322(11) 0.0474(3) Uani 1 1 d .
H6A H 0.397(2) 0.0948(13) 0.4134(13) 0.071(6) Uiso 1 1 d .
H6B H 0.446(2) 0.1418(13) 0.4952(14) 0.066(6) Uiso 1 1 d .
H6C H 0.534(2) 0.0668(14) 0.4590(14) 0.075(7) Uiso 1 1 d .
C7 C 0.44044(17) 0.30787(12) 0.43430(12) 0.0492(4) Uani 1 1 d .
H7A H 0.457(3) 0.3640(18) 0.4296(17) 0.093(8) Uiso 1 1 d .
H7B H 0.449(2) 0.2982(16) 0.4923(17) 0.083(7) Uiso 1 1 d .
H7C H 0.351(3) 0.2946(18) 0.4117(17) 0.100(8) Uiso 1 1 d .
C8 C 0.6470(2) 0.37713(10) 0.29066(11) 0.0519(4) Uani 1 1 d .
H8A H 0.744(3) 0.3907(18) 0.2752(18) 0.111(10) Uiso 1 1 d .
H8B H 0.627(3) 0.4152(18) 0.3253(18) 0.098(9) Uiso 1 1 d .
H8C H 0.584(3) 0.3877(15) 0.2411(16) 0.083(7) Uiso 1 1 d .
C9 C 0.8177(2) 0.22536(13) 0.21692(10) 0.0518(4) Uani 1 1 d .
H9A H 0.774(3) 0.2174(17) 0.1669(19) 0.090(8) Uiso 1 1 d .
H9B H 0.891(3) 0.1870(17) 0.2236(16) 0.089(8) Uiso 1 1 d .
H9C H 0.866(3) 0.2754(17) 0.2095(18) 0.090(8) Uiso 1 1 d .
C10 C 0.71037(18) 0.06222(9) 0.31046(12) 0.0474(3) Uani 1 1 d .
H10A H 0.745(2) 0.0311(15) 0.3585(15) 0.082(7) Uiso 1 1 d .
H10B H 0.787(2) 0.0604(14) 0.2674(15) 0.075(7) Uiso 1 1 d .
H10C H 0.631(2) 0.0352(13) 0.2840(13) 0.066(6) Uiso 1 1 d .
C11 C 0.76156(12) 0.25959(7) 0.61836(8) 0.0284(2) Uani 1 1 d .
C12 C 0.7965(2) 0.26186(10) 0.71387(9) 0.0431(3) Uani 1 1 d .
H12A H 0.712(3) 0.2611(13) 0.7396(17) 0.071(7) Uiso 1 1 d .
H12B H 0.845(3) 0.3074(17) 0.7349(17) 0.096(8) Uiso 1 1 d .
H12C H 0.828(3) 0.2161(17) 0.7372(18) 0.091(8) Uiso 1 1 d .
C13 C 0.78468(15) 0.41037(8) 0.58942(8) 0.0379(3) Uani 1 1 d .
C14 C 0.9401(2) 0.42790(12) 0.62241(13) 0.0556(4) Uani 1 1 d .
H14A H 0.966(3) 0.3985(15) 0.6750(16) 0.081(7) Uiso 1 1 d .
H14B H 0.947(2) 0.4846(15) 0.6358(14) 0.076(6) Uiso 1 1 d .
H14C H 0.998(2) 0.4146(13) 0.5776(14) 0.066(6) Uiso 1 1 d .
C15 C 0.6762(2) 0.43708(11) 0.65558(13) 0.0589(4) Uani 1 1 d .
H15A H 0.582(2) 0.4213(13) 0.6326(13) 0.058(5) Uiso 1 1 d .
H15B H 0.679(2) 0.4956(15) 0.6636(13) 0.073(6) Uiso 1 1 d .
H15C H 0.694(2) 0.4115(14) 0.7092(15) 0.075(7) Uiso 1 1 d .
C16 C 0.7525(2) 0.46213(9) 0.50859(11) 0.0491(3) Uani 1 1 d .
H16A H 0.807(2) 0.4457(14) 0.4602(13) 0.066(6) Uiso 1 1 d .
H16B H 0.764(2) 0.5198(13) 0.5241(13) 0.065(6) Uiso 1 1 d .
H16C H 0.653(2) 0.4556(12) 0.4859(12) 0.058(5) Uiso 1 1 d .
C17 C 0.73557(16) 0.10950(8) 0.62133(9) 0.0384(3) Uani 1 1 d .
H17A H 0.8269(17) 0.1045(10) 0.6589(10) 0.039(4) Uiso 1 1 d .
H17B H 0.7376(19) 0.0669(12) 0.5802(12) 0.050(5) Uiso 1 1 d .
C18 C 0.60681(19) 0.09176(10) 0.67529(10) 0.0475(3) Uani 1 1 d .
H18A H 0.609(2) 0.1268(13) 0.7246(13) 0.063(6) Uiso 1 1 d .
H18B H 0.616(2) 0.0357(13) 0.6979(13) 0.061(5) Uiso 1 1 d .
H18C H 0.521(2) 0.0973(12) 0.6402(12) 0.055(5) Uiso 1 1 d .
C19 C 0.96458(13) 0.13314(9) 0.45843(9) 0.0371(3) Uani 1 1 d .
H19 H 0.9166(19) 0.0861(11) 0.4728(11) 0.048(5) Uiso 1 1 d .
C20 C 1.06695(18) 0.15775(14) 0.53498(12) 0.0576(4) Uani 1 1 d .
H20A H 1.1454(14) 0.0995(8) 0.5519(8) 0.022(3) Uiso 1 1 d .
H20B H 1.028(3) 0.1775(16) 0.5805(16) 0.091(8) Uiso 1 1 d .
H20C H 1.139(3) 0.1943(16) 0.5170(15) 0.082(7) Uiso 1 1 d .
C21 C 1.05725(17) 0.10930(12) 0.38385(11) 0.0518(4) Uani 1 1 d .
H21A H 1.126(2) 0.1606(15) 0.3684(14) 0.079(7) Uiso 1 1 d .
H21B H 0.999(2) 0.0880(15) 0.3268(15) 0.082(7) Uiso 1 1 d .
H21C H 1.132(2) 0.0609(14) 0.4019(13) 0.071(6) Uiso 1 1 d .
C22 C 0.97840(16) 0.32278(10) 0.40102(10) 0.0385(3) Uani 1 1 d .
H22A H 1.028(2) 0.3298(15) 0.4372(15) 0.074(7) Uiso 1 1 d .
H22B H 0.948(2) 0.3651(14) 0.3725(14) 0.066(6) Uiso 1 1 d .
H22C H 1.022(2) 0.2952(14) 0.3686(14) 0.060(6) Uiso 1 1 d .

loop_
_atom_site_aniso_label
_atom_site_aniso_U_11
_atom_site_aniso_U_22
_atom_site_aniso_U_33
_atom_site_aniso_U_23
_atom_site_aniso_U_13
_atom_site_aniso_U_12
Zr1 0.02409(6) 0.02795(7) 0.02345(6) -0.00086(3) 0.00257(4) -0.00301(3)
N1 0.0347(5) 0.0275(5) 0.0277(4) -0.0028(3) 0.0036(4) -0.0052(4)
N2 0.0331(4) 0.0277(4) 0.0280(4) 0.0010(3) 0.0045(4) -0.0015(4)
C1 0.0263(5) 0.0350(6) 0.0331(5) 0.0007(4) -0.0026(4) -0.0047(4)
C2 0.0281(5) 0.0361(6) 0.0334(6) -0.0024(4) -0.0044(4) 0.0025(4)
C3 0.0392(6) 0.0333(6) 0.0294(5) 0.0029(4) -0.0052(4) -0.0008(5)
C4 0.0350(6) 0.0414(6) 0.0255(5) -0.0016(4) 0.0004(4) -0.0036(5)
C5 0.0322(5) 0.0315(6) 0.0335(5) -0.0053(4) -0.0044(4) -0.0017(4)
C6 0.0382(7) 0.0527(9) 0.0510(8) 0.0062(7) -0.0007(6) -0.0185(6)
C7 0.0358(7) 0.0586(10) 0.0530(9) -0.0130(7) -0.0005(6) 0.0119(6)
C8 0.0742(11) 0.0364(7) 0.0435(8) 0.0109(6) -0.0122(8) -0.0024(7)
C9 0.0532(9) 0.0729(12) 0.0298(7) -0.0031(7) 0.0085(6) -0.0069(8)
C10 0.0479(8) 0.0356(7) 0.0577(9) -0.0146(6) -0.0080(7) 0.0020(6)
C11 0.0255(5) 0.0345(6) 0.0254(5) -0.0012(4) 0.0029(4) -0.0012(4)
C12 0.0560(9) 0.0469(8) 0.0260(6) -0.0014(5) -0.0032(6) -0.0025(6)
C13 0.0487(7) 0.0293(6) 0.0363(6) -0.0065(5) 0.0073(5) -0.0076(5)
C14 0.0605(10) 0.0475(9) 0.0582(10) -0.0095(7) -0.0025(8) -0.0237(7)
C15 0.0805(13) 0.0396(8) 0.0592(10) -0.0125(7) 0.0285(9) -0.0024(8)
C16 0.0700(10) 0.0293(6) 0.0486(8) -0.0001(6) 0.0073(7) -0.0037(6)
C17 0.0485(7) 0.0308(6) 0.0364(6) 0.0061(5) 0.0082(5) 0.0028(5)
C18 0.0608(9) 0.0406(7) 0.0422(7) 0.0073(6) 0.0144(7) -0.0097(6)
C19 0.0310(5) 0.0418(7) 0.0390(6) -0.0007(5) 0.0058(5) 0.0035(5)
C20 0.0368(7) 0.0855(13) 0.0501(9) -0.0079(9) -0.0016(6) 0.0057(8)
C21 0.0410(7) 0.0639(10) 0.0515(9) -0.0053(7) 0.0116(6) 0.0113(7)
C22 0.0374(6) 0.0424(7) 0.0364(6) -0.0046(5) 0.0090(5) -0.0103(5)

loop_
_atom_type_symbol
_atom_type_description
_atom_type_scat_dispersion_real
_atom_type_scat_dispersion_imag
_atom_type_scat_source
C C 0.0033 0.0016 'International Tables Vol C Tables 4.2.6.8 and 6.1.1.4'
H H 0.0000 0.0000 'International Tables Vol C Tables 4.2.6.8 and 6.1.1.4'
N N 0.0061 0.0033 'International Tables Vol C Tables 4.2.6.8 and 6.1.1.4'
Zr Zr -2.9673 0.5597 'International Tables Vol C Tables 4.2.6.8 and 6.1.1.4'

loop_
_geom_angle_atom_site_label_1
_geom_angle_atom_site_label_2
_geom_angle_atom_site_label_3
_geom_angle
C(X) Zr1 N2 111.52(3)
C(X) Zr1 N1 121.70(3)
N2 Zr1 N1 58.36(4)
C(X) Zr1 C19 112.78(4)
N2 Zr1 C19 84.75(4)
N1 Zr1 C19 121.79(4)
C(X) Zr1 C22 109.71(4)
N2 Zr1 C22 137.60(5)
N1 Zr1 C22 91.45(4)
C19 Zr1 C22 88.38(6)
C(X) Zr1 C2 28.78(3)
N2 Zr1 C2 95.28(4)
N1 Zr1 C2 93.05(4)
C19 Zr1 C2 137.16(4)
C22 Zr1 C2 117.11(5)
C(X) Zr1 C1 28.42(3)
N2 Zr1 C1 83.74(4)
N1 Zr1 C1 112.24(4)
C19 Zr1 C1 105.55(5)
C22 Zr1 C1 138.09(5)
C2 Zr1 C1 32.71(4)
C(X) Zr1 C3 28.35(3)
N2 Zr1 C3 127.81(4)
N1 Zr1 C3 107.29(4)
C19 Zr1 C3 130.79(4)
C22 Zr1 C3 87.04(5)
C2 Zr1 C3 32.60(4)
C1 Zr1 C3 53.75(4)
C(X) Zr1 C5 28.12(3)
N2 Zr1 C5 106.50(4)
N1 Zr1 C5 144.18(4)
C19 Zr1 C5 84.94(4)
C22 Zr1 C5 114.50(5)
C2 Zr1 C5 53.88(4)
C1 Zr1 C5 32.31(4)
C3 Zr1 C5 53.49(4)
C(X) Zr1 C4 28.07(3)
N2 Zr1 C4 136.57(4)
N1 Zr1 C4 139.53(4)
C19 Zr1 C4 98.51(5)
C22 Zr1 C4 85.82(5)
C2 Zr1 C4 53.83(4)
C1 Zr1 C4 53.50(4)
C3 Zr1 C4 32.29(4)
C5 Zr1 C4 32.16(4)
C11 N1 C13 124.68(10)
C11 N1 Zr1 91.95(7)
C13 N1 Zr1 140.28(8)
C11 N2 C17 122.07(10)
C11 N2 Zr1 92.91(7)
C17 N2 Zr1 135.71(8)
C5 C1 C2 108.31(11)
C5 C1 C6 125.60(13)
C2 C1 C6 125.82(13)
C5 C1 Zr1 75.20(6)
C2 C1 Zr1 72.89(7)
C6 C1 Zr1 122.61(9)
C3 C2 C1 107.72(11)
C3 C2 C7 127.14(13)
C1 C2 C7 124.95(13)
C3 C2 Zr1 74.73(7)
C1 C2 Zr1 74.40(7)
C7 C2 Zr1 120.62(9)
C2 C3 C4 108.28(11)
C2 C3 C8 126.18(14)
C4 C3 C8 125.27(13)
C2 C3 Zr1 72.66(7)
C4 C3 Zr1 75.01(7)
C8 C3 Zr1 122.93(9)
C3 C4 C5 107.86(11)
C3 C4 C9 125.88(14)
C5 C4 C9 125.94(14)
C3 C4 Zr1 72.70(7)
C5 C4 Zr1 73.85(7)
C9 C4 Zr1 124.19(10)
C1 C5 C4 107.81(11)
C1 C5 C10 125.10(12)
C4 C5 C10 126.61(12)
C1 C5 Zr1 72.48(6)
C4 C5 Zr1 74.00(7)
C10 C5 Zr1 125.45(9)
C1 C6 H6A 113.9(13)
C1 C6 H6B 111.7(12)
H6A C6 H6B 104.5(16)
C1 C6 H6C 112.0(13)
H6A C6 H6C 104.3(18)
H6B C6 H6C 109.9(17)
C2 C7 H7A 111.0(16)
C2 C7 H7B 111.9(15)
H7A C7 H7B 104(2)
C2 C7 H7C 107.8(17)
H7A C7 H7C 110(2)
H7B C7 H7C 112(2)
C3 C8 H8A 110.3(17)
C3 C8 H8B 117.3(19)
H8A C8 H8B 103(2)
C3 C8 H8C 114.2(15)
H8A C8 H8C 107(2)
H8B C8 H8C 104(2)
C4 C9 H9A 113.0(18)
C4 C9 H9B 111.7(15)
H9A C9 H9B 108(2)
C4 C9 H9C 116.2(17)
H9A C9 H9C 103(2)
H9B C9 H9C 104(2)
C5 C10 H10A 113.7(14)
C5 C10 H10B 111.3(13)
H10A C10 H10B 106.6(18)
C5 C10 H10C 110.4(13)
H10A C10 H10C 109.1(18)
H10B C10 H10C 105.3(18)
N2 C11 N1 111.51(10)
N2 C11 C12 121.58(11)
N1 C11 C12 126.83(11)
C11 C12 H12A 106.6(17)
C11 C12 H12B 116.7(16)
H12A C12 H12B 106(2)
C11 C12 H12C 116.2(18)
H12A C12 H12C 95(2)
H12B C12 H12C 113(3)
N1 C13 C16 106.55(11)
N1 C13 C14 111.91(12)
C16 C13 C14 108.38(13)
N1 C13 C15 111.84(11)
C16 C13 C15 106.62(14)
C14 C13 C15 111.23(14)
C13 C14 H14A 112.4(14)
C13 C14 H14B 107.7(13)
H14A C14 H14B 106.5(19)
C13 C14 H14C 106.3(13)
H14A C14 H14C 113.0(19)
H14B C14 H14C 110.9(19)
C13 C15 H15A 106.9(12)
C13 C15 H15B 110.6(13)
H15A C15 H15B 109.4(17)
C13 C15 H15C 112.1(14)
H15A C15 H15C 109.2(18)
H15B C15 H15C 108.7(18)
C13 C16 H16A 113.5(13)
C13 C16 H16B 108.2(12)
H16A C16 H16B 113.8(18)
C13 C16 H16C 112.3(11)
H16A C16 H16C 102.4(16)
H16B C16 H16C 106.4(16)
N2 C17 C18 114.40(12)
N2 C17 H17A 110.7(9)
C18 C17 H17A 109.2(9)
N2 C17 H17B 109.4(11)
C18 C17 H17B 106.1(11)
H17A C17 H17B 106.7(14)
C17 C18 H18A 110.2(12)
C17 C18 H18B 108.4(12)
H18A C18 H18B 105.5(16)
C17 C18 H18C 109.0(11)
H18A C18 H18C 112.9(17)
H18B C18 H18C 110.7(16)
C21 C19 C20 107.55(12)
C21 C19 Zr1 123.02(10)
C20 C19 Zr1 103.86(10)
C21 C19 H19 105.8(11)
C20 C19 H19 108.5(11)
Zr1 C19 H19 107.5(11)
C19 C20 H20A 107.9(6)
C19 C20 H20B 117.2(16)
H20A C20 H20B 112.3(18)
C19 C20 H20C 110.7(15)
H20A C20 H20C 97.3(16)
H20B C20 H20C 110(2)
C19 C21 H21A 109.4(12)
C19 C21 H21B 115.4(12)
H21A C21 H21B 110.1(17)
C19 C21 H21C 111.6(11)
H21A C21 H21C 104.0(16)
H21B C21 H21C 105.8(16)
Zr1 C22 H22A 106.5(18)
Zr1 C22 H22B 115.0(14)
H22A C22 H22B 117(2)
Zr1 C22 H22C 105.5(15)
H22A C22 H22C 105(2)
H22B C22 H22C 106.7(19)

loop_
_geom_bond_atom_site_label_1
_geom_bond_atom_site_label_2
_geom_bond_distance
Zr1 C(X) 2.2387(6)
Zr1 N2 2.2594(9)
Zr1 N1 2.2808(9)
Zr1 C19 2.2896(13)
Zr1 C22 2.3158(13)
Zr1 C2 2.5123(12)
Zr1 C1 2.5318(11)
Zr1 C3 2.5390(12)
Zr1 C5 2.5669(11)
Zr1 C4 2.5688(12)
N1 C11 1.3393(15)
N1 C13 1.4827(15)
N2 C11 1.3386(15)
N2 C17 1.4606(15)
C1 C5 1.4191(17)
C1 C2 1.4203(17)
C1 C6 1.4989(18)
C2 C3 1.4181(18)
C2 C7 1.5045(19)
C3 C4 1.4205(19)
C3 C8 1.5101(19)
C4 C5 1.4224(18)
C4 C9 1.507(2)
C5 C10 1.5046(18)
C6 H6A 0.95(2)
C6 H6B 0.99(2)
C6 H6C 0.95(2)
C7 H7A 0.93(3)
C7 H7B 0.91(3)
C7 H7C 0.91(3)
C8 H8A 0.97(3)
C8 H8B 0.85(3)
C8 H8C 0.96(2)
C9 H9A 0.87(3)
C9 H9B 0.92(3)
C9 H9C 0.94(3)
C10 H10A 0.95(2)
C10 H10B 1.00(2)
C10 H10C 0.94(2)
C11 C12 1.5041(18)
C12 H12A 0.90(3)
C12 H12B 0.92(3)
C12 H12C 0.87(3)
C13 C16 1.529(2)
C13 C14 1.536(2)
C13 C15 1.538(2)
C14 H14A 0.97(2)
C14 H14B 0.94(2)
C14 H14C 0.93(2)
C15 H15A 0.96(2)
C15 H15B 0.96(2)
C15 H15C 0.94(2)
C16 H16A 0.97(2)
C16 H16B 0.97(2)
C16 H16C 0.98(2)
C17 C18 1.523(2)
C17 H17A 1.009(16)
C17 H17B 0.943(19)
C18 H18A 0.95(2)
C18 H18B 0.98(2)
C18 H18C 0.945(19)
C19 C21 1.5278(19)
C19 C20 1.539(2)
C19 H19 0.918(18)
C20 H20A 1.215(13)
C20 H20B 0.87(3)
C20 H20C 0.95(3)
C21 H21A 1.08(2)
C21 H21B 1.07(2)
C21 H21C 1.07(2)
C22 H22A 0.72(2)
C22 H22B 0.86(2)
C22 H22C 0.80(2)

loop_
_geom_torsion_atom_site_label_1
_geom_torsion_atom_site_label_2
_geom_torsion_atom_site_label_3
_geom_torsion_atom_site_label_4
_geom_torsion
C(X) Zr1 N1 C11 110.97(7)
N2 Zr1 N1 C11 13.75(7)
C19 Zr1 N1 C11 -45.69(8)
C22 Zr1 N1 C11 -134.69(8)
C2 Zr1 N1 C11 108.07(7)
C1 Zr1 N1 C11 80.76(7)
C3 Zr1 N1 C11 137.96(7)
C5 Zr1 N1 C11 87.26(9)
C4 Zr1 N1 C11 140.05(7)
C(X) Zr1 N1 C13 -90.31(13)
N2 Zr1 N1 C13 172.46(14)
C19 Zr1 N1 C13 113.02(13)
C22 Zr1 N1 C13 24.03(14)
C2 Zr1 N1 C13 -93.22(13)
C1 Zr1 N1 C13 -120.52(13)
C3 Zr1 N1 C13 -63.32(14)
C5 Zr1 N1 C13 -114.02(13)
C4 Zr1 N1 C13 -61.23(15)
C(X) Zr1 N2 C11 -128.64(7)
N1 Zr1 N2 C11 -13.76(7)
C19 Zr1 N2 C11 118.93(8)
C22 Zr1 N2 C11 37.13(11)
C2 Zr1 N2 C11 -104.10(7)
C1 Zr1 N2 C11 -134.76(7)
C3 Zr1 N2 C11 -101.69(8)
C5 Zr1 N2 C11 -157.94(7)
C4 Zr1 N2 C11 -144.23(7)
C(X) Zr1 N2 C17 86.94(12)
N1 Zr1 N2 C17 -158.19(13)
C19 Zr1 N2 C17 -25.50(12)
C22 Zr1 N2 C17 -107.30(13)
C2 Zr1 N2 C17 111.47(12)
C1 Zr1 N2 C17 80.82(12)
C3 Zr1 N2 C17 113.88(12)
C5 Zr1 N2 C17 57.63(12)
C4 Zr1 N2 C17 71.34(13)
C(X) Zr1 C1 C5 56.96(7)
N2 Zr1 C1 C5 -135.07(7)
N1 Zr1 C1 C5 172.88(7)
C19 Zr1 C1 C5 -52.32(8)
C22 Zr1 C1 C5 53.12(11)
C2 Zr1 C1 C5 114.92(11)
C3 Zr1 C1 C5 77.24(8)
C4 Zr1 C1 C5 36.84(7)
C(X) Zr1 C1 C2 -57.96(7)
N2 Zr1 C1 C2 110.01(8)
N1 Zr1 C1 C2 57.97(8)
C19 Zr1 C1 C2 -167.24(8)
C22 Zr1 C1 C2 -61.80(11)
C3 Zr1 C1 C2 -37.68(7)
C5 Zr1 C1 C2 -114.92(11)
C4 Zr1 C1 C2 -78.08(8)
C(X) Zr1 C1 C6 -179.96(15)
N2 Zr1 C1 C6 -11.99(12)
N1 Zr1 C1 C6 -64.04(12)
C19 Zr1 C1 C6 70.76(12)
C22 Zr1 C1 C6 176.20(12)
C2 Zr1 C1 C6 -122.00(15)
C3 Zr1 C1 C6 -159.68(14)
C5 Zr1 C1 C6 123.08(15)
C4 Zr1 C1 C6 159.92(14)
C5 C1 C2 C3 0.44(13)
C6 C1 C2 C3 -173.86(12)
Zr1 C1 C2 C3 67.90(8)
C5 C1 C2 C7 175.80(12)
C6 C1 C2 C7 1.5(2)
Zr1 C1 C2 C7 -116.74(13)
C5 C1 C2 Zr1 -67.46(8)
C6 C1 C2 Zr1 118.25(12)
C(X) Zr1 C2 C3 -56.89(7)
N2 Zr1 C2 C3 176.47(7)
N1 Zr1 C2 C3 117.97(7)
C19 Zr1 C2 C3 -95.57(9)
C22 Zr1 C2 C3 24.78(9)
C1 Zr1 C2 C3 -113.82(11)
C5 Zr1 C2 C3 -76.94(8)
C4 Zr1 C2 C3 -36.82(7)
C(X) Zr1 C2 C1 56.93(7)
N2 Zr1 C2 C1 -69.72(7)
N1 Zr1 C2 C1 -128.21(7)
C19 Zr1 C2 C1 18.24(11)
C22 Zr1 C2 C1 138.60(8)
C3 Zr1 C2 C1 113.82(11)
C5 Zr1 C2 C1 36.88(7)
C4 Zr1 C2 C1 76.99(8)
C(X) Zr1 C2 C7 178.66(15)
N2 Zr1 C2 C7 52.01(12)
N1 Zr1 C2 C7 -6.48(12)
C19 Zr1 C2 C7 139.97(12)
C22 Zr1 C2 C7 -99.67(13)
C1 Zr1 C2 C7 121.73(15)
C3 Zr1 C2 C7 -124.46(15)
C5 Zr1 C2 C7 158.61(14)
C4 Zr1 C2 C7 -161.28(14)
C1 C2 C3 C4 -0.54(14)
C7 C2 C3 C4 -175.76(13)
Zr1 C2 C3 C4 67.14(8)
C1 C2 C3 C8 173.82(13)
C7 C2 C3 C8 -1.4(2)
Zr1 C2 C3 C8 -118.50(13)
C1 C2 C3 Zr1 -67.67(8)
C7 C2 C3 Zr1 117.10(14)
C(X) Zr1 C3 C2 58.14(7)
N2 Zr1 C3 C2 -4.46(9)
N1 Zr1 C3 C2 -67.47(8)
C19 Zr1 C3 C2 116.64(8)
C22 Zr1 C3 C2 -158.06(8)
C1 Zr1 C3 C2 37.80(7)
C5 Zr1 C3 C2 78.24(8)
C4 Zr1 C3 C2 115.07(11)
C(X) Zr1 C3 C4 -56.94(7)
N2 Zr1 C3 C4 -119.53(8)
N1 Zr1 C3 C4 177.46(7)
C19 Zr1 C3 C4 1.57(10)
C22 Zr1 C3 C4 86.87(8)
C2 Zr1 C3 C4 -115.07(11)
C1 Zr1 C3 C4 -77.27(8)
C5 Zr1 C3 C4 -36.83(7)
C(X) Zr1 C3 C8 -179.54(16)
N2 Zr1 C3 C8 117.86(13)
N1 Zr1 C3 C8 54.86(13)
C19 Zr1 C3 C8 -121.04(13)
C22 Zr1 C3 C8 -35.74(13)
C2 Zr1 C3 C8 122.32(16)
C1 Zr1 C3 C8 160.12(15)
C5 Zr1 C3 C8 -159.44(15)
C4 Zr1 C3 C8 -122.60(16)
C2 C3 C4 C5 0.43(14)
C8 C3 C4 C5 -173.99(12)
Zr1 C3 C4 C5 66.01(8)
C2 C3 C4 C9 174.34(13)
C8 C3 C4 C9 -0.1(2)
Zr1 C3 C4 C9 -120.08(14)
C2 C3 C4 Zr1 -65.58(8)
C8 C3 C4 Zr1 119.99(13)
C(X) Zr1 C4 C3 57.75(7)
N2 Zr1 C4 C3 89.85(9)
N1 Zr1 C4 C3 -3.74(10)
C19 Zr1 C4 C3 -178.80(8)
C22 Zr1 C4 C3 -91.07(8)
C2 Zr1 C4 C3 37.20(7)
C1 Zr1 C4 C3 78.11(8)
C5 Zr1 C4 C3 115.13(11)
C(X) Zr1 C4 C5 -57.38(7)
N2 Zr1 C4 C5 -25.28(10)
N1 Zr1 C4 C5 -118.87(8)
C19 Zr1 C4 C5 66.07(8)
C22 Zr1 C4 C5 153.80(8)
C2 Zr1 C4 C5 -77.93(8)
C1 Zr1 C4 C5 -37.02(7)
C3 Zr1 C4 C5 -115.13(11)
C(X) Zr1 C4 C9 179.80(16)
N2 Zr1 C4 C9 -148.10(12)
N1 Zr1 C4 C9 118.31(13)
C19 Zr1 C4 C9 -56.75(14)
C22 Zr1 C4 C9 30.98(14)
C2 Zr1 C4 C9 159.24(15)
C1 Zr1 C4 C9 -159.84(15)
C3 Zr1 C4 C9 122.05(16)
C5 Zr1 C4 C9 -122.82(16)
C2 C1 C5 C4 -0.17(13)
C6 C1 C5 C4 174.14(12)
Zr1 C1 C5 C4 -66.10(8)
C2 C1 C5 C10 -172.63(12)
C6 C1 C5 C10 1.7(2)
Zr1 C1 C5 C10 121.44(12)
C2 C1 C5 Zr1 65.93(8)
C6 C1 C5 Zr1 -119.76(12)
C3 C4 C5 C1 -0.16(13)
C9 C4 C5 C1 -174.06(13)
Zr1 C4 C5 C1 65.10(8)
C3 C4 C5 C10 172.16(12)
C9 C4 C5 C10 -1.7(2)
Zr1 C4 C5 C10 -122.59(13)
C3 C4 C5 Zr1 -65.26(8)
C9 C4 C5 Zr1 120.84(14)
C(X) Zr1 C5 C1 -57.85(7)
N2 Zr1 C5 C1 47.07(8)
N1 Zr1 C5 C1 -11.30(11)
C19 Zr1 C5 C1 130.06(8)
C22 Zr1 C5 C1 -144.04(8)
C2 Zr1 C5 C1 -37.34(7)
C3 Zr1 C5 C1 -78.12(8)
C4 Zr1 C5 C1 -115.10(11)
C(X) Zr1 C5 C4 57.25(7)
N2 Zr1 C5 C4 162.17(7)
N1 Zr1 C5 C4 103.81(9)
C19 Zr1 C5 C4 -114.84(8)
C22 Zr1 C5 C4 -28.94(9)
C2 Zr1 C5 C4 77.76(8)
C1 Zr1 C5 C4 115.10(11)
C3 Zr1 C5 C4 36.99(7)
C(X) Zr1 C5 C10 -178.88(15)
N2 Zr1 C5 C10 -73.96(12)
N1 Zr1 C5 C10 -132.32(12)
C19 Zr1 C5 C10 9.03(12)
C22 Zr1 C5 C10 94.93(13)
C2 Zr1 C5 C10 -158.37(14)
C1 Zr1 C5 C10 -121.03(15)
C3 Zr1 C5 C10 160.86(14)
C4 Zr1 C5 C10 123.87(15)
C17 N2 C11 N1 173.12(11)
Zr1 N2 C11 N1 21.76(10)
C17 N2 C11 C12 -3.86(18)
Zr1 N2 C11 C12 -155.22(12)
C13 N1 C11 N2 174.85(11)
Zr1 N1 C11 N2 -21.53(10)
C13 N1 C11 C12 -8.4(2)
Zr1 N1 C11 C12 155.25(13)
C11 N1 C13 C16 -169.63(12)
Zr1 N1 C13 C16 36.55(18)
C11 N1 C13 C14 72.08(16)
Zr1 N1 C13 C14 -81.75(17)
C11 N1 C13 C15 -53.49(19)
Zr1 N1 C13 C15 152.68(13)
C11 N2 C17 C18 78.15(16)
Zr1 N2 C17 C18 -145.13(11)
C(X) Zr1 C19 C21 59.33(13)
N2 Zr1 C19 C21 170.48(12)
N1 Zr1 C19 C21 -142.11(11)
C22 Zr1 C19 C21 -51.41(13)
C2 Zr1 C19 C21 78.38(14)
C1 Zr1 C19 C21 88.49(12)
C3 Zr1 C19 C21 33.28(15)
C5 Zr1 C19 C21 63.36(12)
C4 Zr1 C19 C21 34.13(13)
C(X) Zr1 C19 C20 -178.61(10)
N2 Zr1 C19 C20 -67.45(10)
N1 Zr1 C19 C20 -20.04(12)
C22 Zr1 C19 C20 70.65(11)
C2 Zr1 C19 C20 -159.56(10)
C1 Zr1 C19 C20 -149.45(10)
C3 Zr1 C19 C20 155.34(10)
C5 Zr1 C19 C20 -174.58(11)
C4 Zr1 C19 C20 156.19(10)
